data_2012568
loop_
_publ_author_name
'Barcon, Alan'
'Brunskill, Andrew P. J.'
'Lalancette, Roger A.'
'Thompson, Hugh W.'

_publ_section_title
;
 (<b>+-</b>)-3-Oxocyclohexanecarboxylic and -acetic acids: contrasting
 hydrogen-bonding patterns in two homologous keto acids
;
_journal_issue 3
_journal_name_full 'Acta Crystallographica Section C'
_journal_page_first o154
_journal_page_last o156
_journal_paper_doi 10.1107/S0108270101020595
_journal_volume 58
_journal_year 2002
_chemical_formula_moiety 'C7 H10 O3'
_chemical_formula_sum 'C7 H10 O3'
_chemical_formula_weight 142.15
_chemical_melting_point 344
_chemical_name_common 'cyclohexanone-3-carboxylic acid'
_chemical_name_systematic '(+-)-3-Oxocyclohexanecarboxylic acid'
_space_group_IT_number 14
_symmetry_cell_setting monoclinic
_symmetry_space_group_name_Hall '-P 2ybc'
_symmetry_space_group_name_H-M 'P 1 21/c 1'
_atom_sites_solution_hydrogens geom
_atom_sites_solution_primary direct
_atom_sites_solution_secondary difmap
_audit_creation_method SHELXL-97
_cell_angle_alpha 90.00
_cell_angle_beta 94.202(17)
_cell_angle_gamma 90.00
_cell_formula_units_Z 4
_cell_length_a 6.3346(17)
_cell_length_b 10.758(3)
_cell_length_c 11.012(3)
_cell_measurement_reflns_used 30
_cell_measurement_temperature 296(2)
_cell_measurement_theta_max 15.5
_cell_measurement_theta_min 6.1
_cell_volume 748.4(4)
_computing_cell_refinement 'XSCANS (Siemens, 1996)'
_computing_data_collection 'XSCANS (Siemens, 1996)'
_computing_data_reduction 'XSCANS (Siemens, 1996)'
_computing_molecular_graphics 'SHELXP(??)97 (Sheldrick, 1997)'
_computing_publication_material 'SHELXL97 (Sheldrick, 1997)'
_computing_structure_refinement 'SHELXL97 (Sheldrick, 1997)'
_computing_structure_solution 'SHELXS97 (Sheldrick, 1997)'
_diffrn_ambient_temperature 296(2)
_diffrn_measured_fraction_theta_full 1.000
_diffrn_measured_fraction_theta_max 1.000
_diffrn_measurement_device_type 'Siemens P4'
_diffrn_measurement_method '2\q/\q scans'
_diffrn_radiation_monochromator graphite
_diffrn_radiation_source 'fine-focus sealed tube'
_diffrn_radiation_type MoK\a
_diffrn_radiation_wavelength .71073
_diffrn_reflns_av_R_equivalents .051
_diffrn_reflns_av_sigmaI/netI .051
_diffrn_reflns_limit_h_max 7
_diffrn_reflns_limit_h_min -7
_diffrn_reflns_limit_k_max 12
_diffrn_reflns_limit_k_min 0
_diffrn_reflns_limit_l_max 13
_diffrn_reflns_limit_l_min 0
_diffrn_reflns_number 1891
_diffrn_reflns_theta_full 24.97
_diffrn_reflns_theta_max 24.97
_diffrn_reflns_theta_min 2.65
_diffrn_standards_decay_% 'variation < 2'
_diffrn_standards_interval_count 97
_diffrn_standards_number 3
_exptl_absorpt_coefficient_mu .098
_exptl_absorpt_correction_type none
_exptl_crystal_colour colourless
_exptl_crystal_density_diffrn 1.262
_exptl_crystal_density_method 'not measured'
_exptl_crystal_description parallelepiped
_exptl_crystal_F_000 304
_exptl_crystal_size_max .40
_exptl_crystal_size_mid .30
_exptl_crystal_size_min .20
_refine_diff_density_max .19
_refine_diff_density_min -.12
_refine_ls_extinction_method none
_refine_ls_goodness_of_fit_ref 1.04
_refine_ls_hydrogen_treatment constr
_refine_ls_matrix_type full
_refine_ls_number_parameters 100
_refine_ls_number_reflns 1315
_refine_ls_number_restraints 0
_refine_ls_restrained_S_all 1.04
_refine_ls_R_factor_all .085
_refine_ls_R_factor_gt .049
_refine_ls_shift/su_max .00
_refine_ls_shift/su_mean .00
_refine_ls_structure_factor_coef Fsqd
_refine_ls_weighting_details 'calc w=1/[\s^2^(Fo^2^)+(0.0360P)^2^+0.2077P] where P=(Fo^2^+2Fc^2^)/3'
_refine_ls_weighting_scheme calc
_refine_ls_wR_factor_gt .105
_refine_ls_wR_factor_ref .122
_reflns_number_gt 854
_reflns_number_total 1315
_reflns_threshold_expression I>2\s(I)
_cod_data_source_file fr1356.cif
_cod_data_source_block I
_cod_original_sg_symbol_H-M 'P 21/c'
_cod_database_code 2012568
_cod_database_fobs_code 2012568

loop_
_symmetry_equiv_pos_as_xyz
'x, y, z'
'-x, y+1/2, -z+1/2'
'-x, -y, -z'
'x, -y-1/2, z-1/2'

loop_
_atom_site_label
_atom_site_fract_x
_atom_site_fract_y
_atom_site_fract_z
_atom_site_U_iso_or_equiv
_atom_site_adp_type
_atom_site_calc_flag
_atom_site_refinement_flags
_atom_site_occupancy
_atom_site_disorder_assembly
_atom_site_disorder_group
_atom_site_type_symbol
O1 .9648(3) .82762(18) .85285(17) .0772(6) Uani d . 1 . . O
O2 .4742(3) .7526(2) .46565(16) .0916(7) Uani d . 1 . . O
O3 .2145(3) .66753(18) .56032(15) .0756(6) Uani d . 1 . . O
C1 .5417(3) .6873(2) .67418(19) .0462(6) Uani d . 1 . . C
C2 .7397(4) .7681(2) .6814(2) .0547(6) Uani d . 1 . . C
C3 .8843(4) .7422(2) .7935(2) .0567(6) Uani d . 1 . . C
C4 .9277(4) .6081(2) .8232(3) .0679(8) Uani d . 1 . . C
C5 .7290(4) .5273(2) .8102(2) .0676(8) Uani d . 1 . . C
C6 .6022(4) .5499(2) .6887(2) .0631(7) Uani d . 1 . . C
C7 .4111(4) .7079(2) .5551(2) .0505(6) Uani d . 1 . . C
H3 .1480 .6799 .4947 .080 Uiso calc R 1 . . H
H1 .4559 .7105 .7411 .048(6) Uiso calc R 1 . . H
H2A .8164 .7537 .6096 .073(8) Uiso calc R 1 . . H
H2B .6981 .8549 .6814 .062(7) Uiso calc R 1 . . H
H4A .9901 .6020 .9061 .077(8) Uiso calc R 1 . . H
H4B 1.0300 .5764 .7695 .104(11) Uiso calc R 1 . . H
H5A .6408 .5455 .8764 .076(8) Uiso calc R 1 . . H
H5B .7694 .4404 .8161 .084(9) Uiso calc R 1 . . H
H6A .4748 .4995 .6846 .092(9) Uiso calc R 1 . . H
H6B .6858 .5250 .6224 .072(8) Uiso calc R 1 . . H

loop_
_atom_site_aniso_label
_atom_site_aniso_U_11
_atom_site_aniso_U_22
_atom_site_aniso_U_33
_atom_site_aniso_U_12
_atom_site_aniso_U_13
_atom_site_aniso_U_23
O1 .0714(12) .0784(13) .0764(13) -.0169(10) -.0302(10) .0056(10)
O2 .0828(14) .1439(19) .0462(10) -.0330(13) -.0081(9) .0250(12)
O3 .0498(10) .1197(16) .0556(11) -.0071(11) -.0077(8) .0055(10)
C1 .0436(12) .0540(14) .0409(12) .0010(11) .0021(9) -.0025(10)
C2 .0527(14) .0538(15) .0558(14) .0017(12) -.0078(12) .0067(12)
C3 .0438(13) .0668(17) .0580(14) -.0018(13) -.0061(11) .0084(14)
C4 .0613(16) .0720(18) .0673(17) .0117(14) -.0154(14) .0112(14)
C5 .0793(19) .0558(17) .0668(17) .0066(14) .0000(14) .0125(13)
C6 .0689(18) .0589(17) .0608(15) -.0036(14) -.0003(13) -.0021(13)
C7 .0502(14) .0598(15) .0410(12) -.0002(12) -.0007(10) -.0043(11)

loop_
_atom_type_symbol
_atom_type_description
_atom_type_scat_dispersion_real
_atom_type_scat_dispersion_imag
_atom_type_scat_source
C C .0033 .0016 'International Tables Vol C Tables 4.2.6.8 and 6.1.1.4'
H H .0000 .0000 'International Tables Vol C Tables 4.2.6.8 and 6.1.1.4'
O O .0106 .0060 'International Tables Vol C Tables 4.2.6.8 and 6.1.1.4'

loop_
_geom_angle_atom_site_label_1
_geom_angle_atom_site_label_2
_geom_angle_atom_site_label_3
_geom_angle
_geom_angle_publ_flag
C7 C1 C2 110.94(18) ?
C7 C1 C6 110.33(18) ?
C2 C1 C6 110.28(19) ?
C3 C2 C1 112.69(19) ?
O1 C3 C4 123.1(2) ?
O1 C3 C2 120.4(2) ?
C4 C3 C2 116.5(2) ?
C3 C4 C5 113.0(2) ?
C4 C5 C6 111.6(2) ?
C5 C6 C1 110.8(2) ?
O2 C7 O3 122.8(2) ?
O2 C7 C1 125.4(2) y
O3 C7 C1 111.76(19) y
C7 O3 H3 109.5 ?
C7 C1 H1 108.4 ?
C2 C1 H1 108.4 ?
C6 C1 H1 108.4 ?
C3 C2 H2A 109.1 ?
C1 C2 H2A 109.1 ?
C3 C2 H2B 109.1 ?
C1 C2 H2B 109.1 ?
H2A C2 H2B 107.8 ?
C3 C4 H4A 109.0 ?
C5 C4 H4A 109.0 ?
C3 C4 H4B 109.0 ?
C5 C4 H4B 109.0 ?
H4A C4 H4B 107.8 ?
C4 C5 H5A 109.3 ?
C6 C5 H5A 109.3 ?
C4 C5 H5B 109.3 ?
C6 C5 H5B 109.3 ?
H5A C5 H5B 108.0 ?
C5 C6 H6A 109.5 ?
C1 C6 H6A 109.5 ?
C5 C6 H6B 109.5 ?
C1 C6 H6B 109.5 ?
H6A C6 H6B 108.1 ?

loop_
_geom_bond_atom_site_label_1
_geom_bond_atom_site_label_2
_geom_bond_site_symmetry_2
_geom_bond_distance
_geom_bond_publ_flag
O1 C3 . 1.218(3) ?
O2 C7 . 1.191(3) y
O3 C7 . 1.324(3) y
C1 C7 . 1.515(3) ?
C1 C2 . 1.523(3) ?
C1 C6 . 1.533(3) ?
C2 C3 . 1.508(3) ?
C3 C4 . 1.500(3) ?
C4 C5 . 1.528(4) ?
C5 C6 . 1.529(3) ?
O3 H3 . .8200 ?
C1 H1 . .9800 ?
C2 H2A . .9700 ?
C2 H2B . .9700 ?
C4 H4A . .9700 ?
C4 H4B . .9700 ?
C5 H5A . .9700 ?
C5 H5B . .9700 ?
C6 H6A . .9700 ?
C6 H6B . .9700 ?

loop_
_geom_torsion_atom_site_label_1
_geom_torsion_atom_site_label_2
_geom_torsion_atom_site_label_3
_geom_torsion_atom_site_label_4
_geom_torsion
_geom_torsion_publ_flag
C7 C1 C2 C3 -174.9(2) ?
C6 C1 C2 C3 -52.3(3) ?
C1 C2 C3 O1 -136.2(2) ?
C1 C2 C3 C4 46.1(3) ?
O1 C3 C4 C5 138.3(3) ?
C2 C3 C4 C5 -44.0(3) ?
C3 C4 C5 C6 48.9(3) ?
C4 C5 C6 C1 -57.1(3) ?
C7 C1 C6 C5 -178.4(2) ?
C2 C1 C6 C5 58.7(3) ?
C2 C1 C7 O2 19.1(3) y
C6 C1 C7 O2 -103.4(3) ?
C2 C1 C7 O3 -162.2(2) ?
C6 C1 C7 O3 75.3(2) ?

loop_
_cod_related_entry_id
_cod_related_entry_database
_cod_related_entry_code
1 ChemSpider 2040995
